data_4327738
loop_
_publ_author_name
'Taruna Singh'
'Ram Kishan'
'Munirathinam Nethaji'
'Natesan Thirupathi'

_publ_section_title
;
 Synthesis, Reactivity Studies, Structural Aspects, and Solution Behavior
 of Half Sandwich Ruthenium(II) N,N',N"-Triarylguanidinate Complexes
;
_journal_name_full 'Inorganic Chemistry'
_journal_page_first 157
_journal_page_last 169
_journal_paper_doi 10.1021/ic201343w
_journal_volume 51
_journal_year 2012
_chemical_formula_moiety 'C32 H36 Cl N3 O3 Ru'
_chemical_formula_sum 'C32 H36 Cl N3 O3 Ru'
_chemical_formula_weight 647.16
_chemical_name_systematic ?
_space_group_IT_number 4
_symmetry_cell_setting monoclinic
_symmetry_space_group_name_Hall 'P 2yb'
_symmetry_space_group_name_H-M 'P 1 21 1'
_atom_sites_solution_hydrogens geom
_atom_sites_solution_primary direct
_atom_sites_solution_secondary difmap
_audit_creation_method SHELXL-97
_cell_angle_alpha 90.00
_cell_angle_beta 109.837(5)
_cell_angle_gamma 90.00
_cell_formula_units_Z 4
_cell_length_a 18.565(2)
_cell_length_b 8.3952(11)
_cell_length_c 19.908(2)
_cell_measurement_reflns_used 155
_cell_measurement_temperature 100(2)
_cell_measurement_theta_max 28.32
_cell_measurement_theta_min 1.09
_cell_volume 2918.7(6)
_computing_cell_refinement 'BRUKER SMART APEX CCD'
_computing_data_collection 'BRUKER SMART APEX CCD'
_computing_data_reduction 'BRUKER SAINT'
_computing_molecular_graphics ORTEP-III
_computing_publication_material 'WINGX V1.80.01'
_computing_structure_refinement 'SHELXL-97 (Sheldrick, 2008)'
_computing_structure_solution SIR-92
_diffrn_ambient_temperature 100(2)
_diffrn_detector_area_resol_mean 0.3
_diffrn_measured_fraction_theta_full 0.989
_diffrn_measured_fraction_theta_max 0.989
_diffrn_measurement_device_type 'BRUKER SMART APEX CCD'
_diffrn_measurement_method OMEGA
_diffrn_radiation_monochromator graphite
_diffrn_radiation_source 'fine-focus sealed tube'
_diffrn_radiation_type MoK\a
_diffrn_radiation_wavelength 0.71073
_diffrn_reflns_av_R_equivalents 0.0431
_diffrn_reflns_av_sigmaI/netI 0.0500
_diffrn_reflns_limit_h_max 23
_diffrn_reflns_limit_h_min -24
_diffrn_reflns_limit_k_max 11
_diffrn_reflns_limit_k_min -11
_diffrn_reflns_limit_l_max 23
_diffrn_reflns_limit_l_min -26
_diffrn_reflns_number 53609
_diffrn_reflns_theta_full 28.32
_diffrn_reflns_theta_max 28.32
_diffrn_reflns_theta_min 1.09
_exptl_absorpt_coefficient_mu 0.667
_exptl_absorpt_correction_T_max 0.8672
_exptl_absorpt_correction_T_min 0.8405
_exptl_absorpt_correction_type empirical
_exptl_absorpt_process_details SADABS
_exptl_crystal_colour Orange
_exptl_crystal_density_diffrn 1.473
_exptl_crystal_description Rectangular
_exptl_crystal_F_000 1336
_exptl_crystal_size_max 0.27
_exptl_crystal_size_mid 0.25
_exptl_crystal_size_min 0.22
_refine_diff_density_max 0.914
_refine_diff_density_min -0.746
_refine_diff_density_rms 0.229
_refine_ls_abs_structure_details 'Flack H D (1983), Acta Cryst. A39, 876-881'
_refine_ls_abs_structure_Flack -0.023(19)
_refine_ls_extinction_expression Fc^*^=kFc[1+0.001xFc^2^\l^3^/sin(2\q)]^-1/4^
_refine_ls_goodness_of_fit_ref 1.180
_refine_ls_hydrogen_treatment constr
_refine_ls_matrix_type fullcycle
_refine_ls_number_parameters 734
_refine_ls_number_reflns 14327
_refine_ls_number_restraints 2
_refine_ls_restrained_S_all 1.318
_refine_ls_R_factor_all 0.0397
_refine_ls_R_factor_gt 0.0327
_refine_ls_shift/su_max 0.012
_refine_ls_shift/su_mean 0.004
_refine_ls_structure_factor_coef Fsqd
_refine_ls_weighting_details 'calc w=1/[\s^2^(Fo^2^)+(0.0449P)^2^+0.0738P] where P=(Fo^2^+2Fc^2^)/3'
_refine_ls_weighting_scheme calc
_refine_ls_wR_factor_gt 0.0704
_refine_ls_wR_factor_ref 0.0909
_reflns_number_gt 13184
_reflns_number_total 14327
_reflns_threshold_expression >2sigma(I)
_cod_data_source_file ic201343w_si_002_2.cif
_cod_data_source_block pnt-2
_cod_original_cell_volume 2918.8(6)
_cod_database_code 4327738

loop_
_symmetry_equiv_pos_as_xyz
'x, y, z'
'-x, y+1/2, -z'

loop_
_atom_site_label
_atom_site_type_symbol
_atom_site_fract_x
_atom_site_fract_y
_atom_site_fract_z
_atom_site_U_iso_or_equiv
_atom_site_adp_type
_atom_site_occupancy
_atom_site_symmetry_multiplicity
_atom_site_calc_flag
_atom_site_refinement_flags
Ru2 Ru 0.181387(13) 0.12537(5) 0.016847(12) 0.01161(7) Uani 1 1 d .
Ru1 Ru 0.311502(13) 0.67332(5) 0.494399(13) 0.01282(7) Uani 1 1 d .
Cl2 Cl 0.16116(6) -0.15895(11) 0.01088(5) 0.0182(2) Uani 1 1 d .
C56 C 0.1698(2) 0.3776(5) 0.03201(19) 0.0155(8) Uani 1 1 d .
H56 H 0.2048 0.4544 0.0601 0.019 Uiso 1 1 calc R
O5 O 0.54286(14) 0.0294(4) 0.15882(14) 0.0228(6) Uani 1 1 d .
C58 C 0.06780(19) 0.1808(5) 0.02214(19) 0.0167(8) Uani 1 1 d .
N6 N 0.27728(16) 0.0826(4) 0.10683(15) 0.0158(7) Uani 1 1 d .
N5 N 0.39561(16) -0.0159(4) 0.09601(15) 0.0165(7) Uani 1 1 d .
H34 H 0.4226 -0.0176 0.0672 0.020 Uiso 1 1 calc R
C39 C 0.3799(2) 0.0959(5) -0.06172(18) 0.0173(8) Uani 1 1 d .
C34 C 0.31109(19) 0.0380(4) -0.05572(18) 0.0143(7) Uani 1 1 d .
C48 C 0.29582(19) 0.1198(5) 0.17977(17) 0.0149(7) Uani 1 1 d .
C60 C 0.1093(2) 0.2405(5) -0.08128(18) 0.0161(8) Uani 1 1 d .
H60 H 0.1035 0.2240 -0.1301 0.019 Uiso 1 1 calc R
C51 C 0.3305(2) 0.1862(5) 0.32487(19) 0.0239(9) Uani 1 1 d .
H51 H 0.3429 0.2072 0.3744 0.029 Uiso 1 1 calc R
C46 C 0.5088(2) -0.0542(5) 0.1987(2) 0.0184(8) Uani 1 1 d .
N4 N 0.28705(16) 0.0778(4) 0.00199(15) 0.0138(6) Uani 1 1 d .
C61 C 0.2203(2) 0.4239(5) -0.0724(2) 0.0200(8) Uani 1 1 d .
H61 H 0.2374 0.3382 -0.0985 0.024 Uiso 1 1 calc R
C42 C 0.3899(2) -0.1704(5) 0.1993(2) 0.0195(8) Uani 1 1 d .
H42 H 0.3376 -0.1954 0.1753 0.023 Uiso 1 1 calc R
C64 C 0.0202(2) 0.0837(5) 0.0543(2) 0.0219(9) Uani 1 1 d .
H64A H 0.0429 0.0873 0.1065 0.033 Uiso 1 1 calc R
H64B H 0.0184 -0.0269 0.0380 0.033 Uiso 1 1 calc R
H64C H -0.0319 0.1272 0.0394 0.033 Uiso 1 1 calc R
O6 O 0.39891(15) 0.2756(3) 0.17485(14) 0.0228(6) Uani 1 1 d .
C33 C 0.32381(19) 0.0489(4) 0.07068(18) 0.0145(8) Uani 1 1 d .
C44 C 0.5035(2) -0.1931(5) 0.3032(2) 0.0278(10) Uani 1 1 d .
H44 H 0.5282 -0.2280 0.3509 0.033 Uiso 1 1 calc R
C43 C 0.4265(2) -0.2247(5) 0.2691(2) 0.0226(9) Uani 1 1 d .
H43 H 0.3986 -0.2831 0.2929 0.027 Uiso 1 1 calc R
O4 O 0.42643(14) 0.1792(4) -0.00408(13) 0.0218(6) Uani 1 1 d .
C49 C 0.2492(2) 0.0645(5) 0.21668(19) 0.0177(8) Uani 1 1 d .
H49 H 0.2049 0.0039 0.1921 0.021 Uiso 1 1 calc R
C35 C 0.2626(2) -0.0503(5) -0.11224(18) 0.0179(8) Uani 1 1 d .
H35 H 0.2161 -0.0905 -0.1090 0.022 Uiso 1 1 calc R
C45 C 0.5448(2) -0.1100(5) 0.2676(2) 0.0256(9) Uani 1 1 d .
H45 H 0.5979 -0.0914 0.2908 0.031 Uiso 1 1 calc R
C57 C 0.12207(19) 0.2929(4) 0.06209(18) 0.0151(7) Uani 1 1 d .
H57 H 0.1267 0.3122 0.1104 0.018 Uiso 1 1 calc R
C41 C 0.4296(2) -0.0804(5) 0.16506(19) 0.0158(8) Uani 1 1 d .
C63 C 0.2923(2) 0.4982(5) -0.0183(2) 0.0254(9) Uani 1 1 d .
H63A H 0.2780 0.5933 0.0028 0.038 Uiso 1 1 calc R
H63B H 0.3282 0.5279 -0.0426 0.038 Uiso 1 1 calc R
H63C H 0.3167 0.4207 0.0194 0.038 Uiso 1 1 calc R
C53 C 0.3592(2) 0.2160(4) 0.21604(18) 0.0151(8) Uani 1 1 d .
C50 C 0.2664(2) 0.0962(5) 0.2890(2) 0.0239(9) Uani 1 1 d .
H50 H 0.2344 0.0565 0.3137 0.029 Uiso 1 1 calc R
C59 C 0.06168(19) 0.1571(5) -0.05114(18) 0.0182(8) Uani 1 1 d .
H59 H 0.0249 0.0840 -0.0798 0.022 Uiso 1 1 calc R
C62 C 0.1763(2) 0.5474(5) -0.1276(2) 0.0252(9) Uani 1 1 d .
H62A H 0.1338 0.4952 -0.1645 0.038 Uiso 1 1 calc R
H62B H 0.2108 0.5961 -0.1496 0.038 Uiso 1 1 calc R
H62C H 0.1561 0.6300 -0.1041 0.038 Uiso 1 1 calc R
C55 C 0.1663(2) 0.3493(5) -0.03956(19) 0.0166(8) Uani 1 1 d .
C54 C 0.4681(2) 0.3589(6) 0.2097(3) 0.0345(11) Uani 1 1 d .
H54A H 0.4570 0.4549 0.2324 0.052 Uiso 1 1 calc R
H54B H 0.4920 0.3892 0.1746 0.052 Uiso 1 1 calc R
H54C H 0.5031 0.2901 0.2461 0.052 Uiso 1 1 calc R
C37 C 0.3475(2) -0.0208(5) -0.1785(2) 0.0249(9) Uani 1 1 d .
H37 H 0.3597 -0.0406 -0.2204 0.030 Uiso 1 1 calc R
C52 C 0.3763(2) 0.2455(5) 0.2887(2) 0.0226(9) Uani 1 1 d .
H52 H 0.4202 0.3072 0.3137 0.027 Uiso 1 1 calc R
C38 C 0.3972(2) 0.0687(5) -0.1233(2) 0.0234(9) Uani 1 1 d .
H38 H 0.4428 0.1111 -0.1278 0.028 Uiso 1 1 calc R
C40 C 0.4953(2) 0.2463(6) -0.0089(2) 0.0312(10) Uani 1 1 d .
H40A H 0.5280 0.1610 -0.0160 0.047 Uiso 1 1 calc R
H40B H 0.5225 0.3035 0.0354 0.047 Uiso 1 1 calc R
H40C H 0.4826 0.3205 -0.0492 0.047 Uiso 1 1 calc R
C36 C 0.2806(2) -0.0810(5) -0.17288(19) 0.0225(9) Uani 1 1 d .
H36 H 0.2471 -0.1432 -0.2105 0.027 Uiso 1 1 calc R
C47 C 0.6236(2) 0.0424(6) 0.1860(2) 0.0296(10) Uani 1 1 d .
H47A H 0.6391 0.1035 0.2306 0.044 Uiso 1 1 calc R
H47B H 0.6414 0.0968 0.1510 0.044 Uiso 1 1 calc R
H47C H 0.6463 -0.0643 0.1953 0.044 Uiso 1 1 calc R
Cl1 Cl 0.33098(6) 0.38925(12) 0.49605(5) 0.0208(2) Uani 1 1 d .
C24 C 0.3265(2) 0.9259(5) 0.4791(2) 0.0189(9) Uani 1 1 d .
H24 H 0.2936 1.0031 0.4491 0.023 Uiso 1 1 calc R
C1 C 0.16953(19) 0.6002(4) 0.43487(18) 0.0141(8) Uani 1 1 d .
C7 C 0.10513(19) 0.6886(5) 0.55778(17) 0.0150(7) Uani 1 1 d .
O2 O -0.04756(13) 0.6001(3) 0.33815(13) 0.0199(6) Uani 1 1 d .
N3 N 0.21853(16) 0.6322(4) 0.40149(14) 0.0150(6) Uani 1 1 d .
C2 C 0.17407(19) 0.6136(5) 0.55998(17) 0.0145(7) Uani 1 1 d .
N2 N 0.09611(16) 0.5402(4) 0.40779(15) 0.0155(7) Uani 1 1 d .
H2 H 0.0672 0.5465 0.4348 0.019 Uiso 1 1 calc RD
C5 C 0.1263(2) 0.6182(5) 0.67991(18) 0.0224(8) Uani 1 1 d .
H6 H 0.1105 0.6200 0.7206 0.027 Uiso 1 1 calc R
O1 O 0.06414(14) 0.7580(3) 0.49349(13) 0.0185(6) Uani 1 1 d .
C11 C 0.0677(2) 0.3065(5) 0.24149(18) 0.0209(9) Uani 1 1 d .
H11 H 0.0955 0.2394 0.2205 0.025 Uiso 1 1 calc R
C16 C 0.20330(19) 0.6469(5) 0.32791(17) 0.0151(8) Uani 1 1 d .
C19 C 0.1710(2) 0.6590(5) 0.18079(19) 0.0244(9) Uani 1 1 d .
H19 H 0.1592 0.6605 0.1305 0.029 Uiso 1 1 calc R
O3 O 0.09915(15) 0.8137(3) 0.31962(14) 0.0217(6) Uani 1 1 d .
C10 C 0.1033(2) 0.3675(4) 0.30983(19) 0.0161(8) Uani 1 1 d .
H10 H 0.1548 0.3393 0.3360 0.019 Uiso 1 1 calc R
C17 C 0.2510(2) 0.5741(5) 0.29688(19) 0.0178(8) Uani 1 1 d .
H17 H 0.2955 0.5200 0.3263 0.021 Uiso 1 1 calc R
C29 C 0.2686(2) 0.9825(5) 0.5779(2) 0.0217(8) Uani 1 1 d .
H29 H 0.2502 0.9011 0.6050 0.026 Uiso 1 1 calc R
C6 C 0.0822(2) 0.6933(5) 0.61718(18) 0.0192(8) Uani 1 1 d .
H7 H 0.0366 0.7477 0.6150 0.023 Uiso 1 1 calc R
C13 C -0.0495(2) 0.4399(5) 0.23462(19) 0.0199(9) Uani 1 1 d .
H13 H -0.1019 0.4624 0.2094 0.024 Uiso 1 1 calc R
C12 C -0.0081(2) 0.3435(5) 0.2041(2) 0.0211(9) Uani 1 1 d .
H12 H -0.0319 0.3027 0.1572 0.025 Uiso 1 1 calc R
C20 C 0.1238(2) 0.7370(5) 0.2109(2) 0.0222(9) Uani 1 1 d .
H20 H 0.0798 0.7920 0.1812 0.027 Uiso 1 1 calc R
C23 C 0.3246(2) 0.9014(5) 0.54883(19) 0.0181(8) Uani 1 1 d .
C15 C -0.1275(2) 0.6289(6) 0.3063(2) 0.0310(10) Uani 1 1 d .
H15A H -0.1379 0.6757 0.2588 0.046 Uiso 1 1 calc R
H15B H -0.1441 0.7028 0.3362 0.046 Uiso 1 1 calc R
H15C H -0.1554 0.5283 0.3019 0.046 Uiso 1 1 calc R
C28 C 0.3782(2) 0.7892(5) 0.59366(19) 0.0198(8) Uani 1 1 d .
H28 H 0.3794 0.7733 0.6413 0.024 Uiso 1 1 calc R
C4 C 0.1933(2) 0.5409(5) 0.68306(19) 0.0223(9) Uani 1 1 d .
H5 H 0.2230 0.4883 0.7257 0.027 Uiso 1 1 calc R
C14 C -0.0137(2) 0.5030(5) 0.30217(19) 0.0162(8) Uani 1 1 d .
C9 C 0.0639(2) 0.4690(4) 0.33943(18) 0.0144(7) Uani 1 1 d .
C21 C 0.1403(2) 0.7353(5) 0.28441(19) 0.0160(8) Uani 1 1 d .
C22 C 0.0306(2) 0.8918(5) 0.2772(2) 0.0315(10) Uani 1 1 d .
H22A H 0.0435 0.9802 0.2511 0.047 Uiso 1 1 calc R
H22B H 0.0037 0.9331 0.3081 0.047 Uiso 1 1 calc R
H22C H -0.0024 0.8159 0.2431 0.047 Uiso 1 1 calc R
C31 C 0.1980(2) 1.0514(5) 0.5195(2) 0.0277(10) Uani 1 1 d .
H31A H 0.2128 1.1470 0.4992 0.042 Uiso 1 1 calc R
H31B H 0.1589 1.0792 0.5404 0.042 Uiso 1 1 calc R
H31C H 0.1774 0.9718 0.4819 0.042 Uiso 1 1 calc R
C26 C 0.4286(2) 0.7252(5) 0.4971(2) 0.0213(9) Uani 1 1 d .
C30 C 0.3108(2) 1.1125(5) 0.6308(2) 0.0265(9) Uani 1 1 d .
H30A H 0.3565 1.0668 0.6664 0.040 Uiso 1 1 calc R
H30B H 0.2769 1.1556 0.6547 0.040 Uiso 1 1 calc R
H30C H 0.3262 1.1980 0.6050 0.040 Uiso 1 1 calc R
C3 C 0.2171(2) 0.5400(5) 0.62378(18) 0.0172(8) Uani 1 1 d .
H4 H 0.2637 0.4882 0.6269 0.021 Uiso 1 1 calc R
C27 C 0.4283(2) 0.7034(5) 0.5689(2) 0.0229(10) Uani 1 1 d .
H27 H 0.4627 0.6295 0.5997 0.027 Uiso 1 1 calc R
C18 C 0.2351(2) 0.5789(5) 0.2235(2) 0.0234(9) Uani 1 1 d .
H18 H 0.2682 0.5274 0.2028 0.028 Uiso 1 1 calc R
C25 C 0.3770(2) 0.8366(5) 0.4535(2) 0.0191(8) Uani 1 1 d .
H25 H 0.3758 0.8525 0.4059 0.023 Uiso 1 1 calc R
C8 C -0.0010(2) 0.8483(6) 0.4889(2) 0.0288(10) Uani 1 1 d .
H8A H -0.0307 0.8683 0.4386 0.043 Uiso 1 1 calc R
H8B H 0.0148 0.9500 0.5136 0.043 Uiso 1 1 calc R
H8C H -0.0326 0.7896 0.5111 0.043 Uiso 1 1 calc RD
C32 C 0.4793(2) 0.6245(6) 0.4701(2) 0.0285(9) Uani 1 1 d .
H32A H 0.4569 0.6152 0.4180 0.043 Uiso 1 1 calc R
H32B H 0.4842 0.5182 0.4916 0.043 Uiso 1 1 calc R
H32C H 0.5300 0.6739 0.4829 0.043 Uiso 1 1 calc R
N1 N 0.20407(16) 0.6269(4) 0.50444(14) 0.0143(6) Uani 1 1 d .

loop_
_atom_site_aniso_label
_atom_site_aniso_U_11
_atom_site_aniso_U_22
_atom_site_aniso_U_33
_atom_site_aniso_U_23
_atom_site_aniso_U_13
_atom_site_aniso_U_12
Ru2 0.00982(12) 0.01388(15) 0.01019(11) -0.00074(10) 0.00217(9) 0.00070(10)
Ru1 0.00975(12) 0.01580(16) 0.01151(11) 0.00154(10) 0.00178(9) -0.00110(10)
Cl2 0.0209(4) 0.0145(5) 0.0200(4) 0.0002(4) 0.0080(3) 0.0001(4)
C56 0.0148(18) 0.016(2) 0.0164(17) -0.0033(15) 0.0059(15) 0.0003(15)
O5 0.0119(13) 0.0326(17) 0.0233(13) 0.0036(12) 0.0054(11) 0.0006(12)
C58 0.0098(16) 0.0189(19) 0.0211(17) 0.0012(17) 0.0047(13) 0.0047(16)
N6 0.0115(14) 0.0214(18) 0.0117(14) -0.0007(12) 0.0003(11) 0.0029(13)
N5 0.0117(15) 0.0221(18) 0.0160(14) 0.0000(13) 0.0052(12) 0.0040(13)
C39 0.0170(17) 0.017(2) 0.0176(16) 0.0032(15) 0.0059(14) 0.0047(15)
C34 0.0144(17) 0.0156(19) 0.0138(16) 0.0029(14) 0.0058(13) 0.0054(14)
C48 0.0134(15) 0.0164(19) 0.0130(15) 0.0000(15) 0.0021(13) 0.0036(16)
C60 0.0163(18) 0.0178(19) 0.0116(16) 0.0023(14) 0.0013(14) 0.0044(15)
C51 0.034(2) 0.025(2) 0.0123(16) -0.0018(17) 0.0070(15) 0.0058(19)
C46 0.0141(18) 0.020(2) 0.0206(18) 0.0006(15) 0.0050(15) 0.0022(15)
N4 0.0105(14) 0.0188(16) 0.0123(13) 0.0002(12) 0.0042(11) 0.0027(12)
C61 0.025(2) 0.018(2) 0.0204(18) 0.0015(15) 0.0119(16) 0.0012(16)
C42 0.0136(17) 0.021(2) 0.0223(19) 0.0008(16) 0.0041(15) 0.0019(15)
C64 0.0171(18) 0.023(2) 0.028(2) -0.0014(16) 0.0107(16) -0.0021(16)
O6 0.0174(13) 0.0251(16) 0.0255(14) -0.0025(12) 0.0067(11) -0.0056(12)
C33 0.0112(17) 0.0143(19) 0.0175(17) -0.0015(15) 0.0043(14) -0.0013(14)
C44 0.022(2) 0.034(3) 0.025(2) 0.0081(19) 0.0045(17) 0.0060(19)
C43 0.0204(19) 0.024(2) 0.024(2) 0.0066(17) 0.0091(16) 0.0032(17)
O4 0.0161(12) 0.0272(15) 0.0226(12) 0.0001(12) 0.0071(10) -0.0062(12)
C49 0.0168(18) 0.0180(19) 0.0191(18) 0.0002(15) 0.0071(14) 0.0030(15)
C35 0.0172(18) 0.021(2) 0.0149(17) 0.0021(15) 0.0047(14) 0.0037(16)
C45 0.0160(19) 0.028(2) 0.027(2) 0.0031(18) -0.0006(16) 0.0055(17)
C57 0.0144(17) 0.0161(18) 0.0146(17) -0.0009(14) 0.0045(14) 0.0029(15)
C41 0.0120(17) 0.018(2) 0.0161(17) -0.0008(15) 0.0027(14) 0.0033(15)
C63 0.020(2) 0.028(2) 0.029(2) 0.0041(18) 0.0091(16) -0.0018(18)
C53 0.0128(16) 0.0158(19) 0.0154(16) 0.0008(14) 0.0034(13) 0.0028(14)
C50 0.029(2) 0.028(2) 0.0181(17) 0.0041(16) 0.0122(16) 0.0065(18)
C59 0.0111(16) 0.022(2) 0.0166(15) -0.0015(16) -0.0019(13) 0.0000(16)
C62 0.037(2) 0.019(2) 0.0193(18) 0.0053(16) 0.0098(17) -0.0015(18)
C55 0.0156(18) 0.0164(19) 0.0159(17) 0.0020(15) 0.0029(14) 0.0035(15)
C54 0.020(2) 0.035(3) 0.048(3) -0.008(2) 0.012(2) -0.014(2)
C37 0.031(2) 0.031(2) 0.0163(18) 0.0035(17) 0.0123(17) 0.011(2)
C52 0.0196(19) 0.023(2) 0.0194(19) -0.0047(16) -0.0012(16) 0.0044(17)
C38 0.0216(19) 0.029(2) 0.0244(19) 0.0086(17) 0.0141(16) 0.0050(17)
C40 0.023(2) 0.036(3) 0.037(2) 0.000(2) 0.0136(18) -0.0121(19)
C36 0.026(2) 0.024(2) 0.0139(17) -0.0013(16) 0.0022(15) 0.0076(17)
C47 0.0118(19) 0.038(3) 0.039(2) -0.001(2) 0.0080(17) -0.0052(18)
Cl1 0.0216(5) 0.0170(5) 0.0245(5) 0.0021(4) 0.0089(4) 0.0002(4)
C24 0.0145(19) 0.020(2) 0.0202(19) 0.0022(16) 0.0034(16) -0.0020(16)
C1 0.0113(16) 0.015(2) 0.0143(16) 0.0019(14) 0.0024(13) 0.0017(14)
C7 0.0162(16) 0.0143(18) 0.0127(15) -0.0015(15) 0.0026(13) -0.0042(15)
O2 0.0123(12) 0.0251(16) 0.0203(12) -0.0026(11) 0.0028(10) 0.0005(11)
N3 0.0126(13) 0.0205(16) 0.0120(12) -0.0011(13) 0.0042(11) -0.0010(14)
C2 0.0147(16) 0.0155(18) 0.0126(15) -0.0015(15) 0.0037(13) -0.0035(15)
N2 0.0125(14) 0.0227(17) 0.0117(13) -0.0031(13) 0.0047(11) -0.0044(13)
C5 0.0240(19) 0.032(2) 0.0132(15) -0.0044(17) 0.0092(14) -0.0099(19)
O1 0.0169(13) 0.0206(15) 0.0167(13) 0.0014(11) 0.0042(10) 0.0059(11)
C11 0.026(2) 0.019(2) 0.020(2) -0.0037(16) 0.0093(17) -0.0071(17)
C16 0.0150(16) 0.016(2) 0.0134(14) -0.0005(15) 0.0037(13) -0.0054(15)
C19 0.033(2) 0.025(2) 0.0146(16) -0.0009(17) 0.0072(15) -0.0091(19)
O3 0.0179(13) 0.0215(15) 0.0244(14) 0.0039(12) 0.0057(11) 0.0064(12)
C10 0.0157(18) 0.0158(19) 0.0177(18) 0.0016(15) 0.0070(14) -0.0038(15)
C17 0.0184(18) 0.0160(18) 0.0209(18) 0.0020(15) 0.0093(15) -0.0031(15)
C29 0.026(2) 0.018(2) 0.0234(19) -0.0042(16) 0.0125(16) -0.0086(17)
C6 0.0141(16) 0.023(2) 0.0214(17) -0.0054(16) 0.0067(14) -0.0012(16)
C13 0.0176(19) 0.023(2) 0.0146(17) 0.0027(15) 0.0002(15) -0.0070(16)
C12 0.023(2) 0.024(2) 0.0154(18) -0.0032(16) 0.0044(15) -0.0103(17)
C20 0.023(2) 0.020(2) 0.0184(18) 0.0058(16) 0.0002(16) -0.0038(17)
C23 0.0146(18) 0.018(2) 0.0186(18) -0.0039(15) 0.0020(14) -0.0090(15)
C15 0.0130(17) 0.044(3) 0.033(2) -0.004(2) 0.0046(16) 0.006(2)
C28 0.0214(19) 0.022(2) 0.0124(17) -0.0015(15) 0.0009(14) -0.0087(17)
C4 0.020(2) 0.031(2) 0.0131(17) 0.0024(17) 0.0020(15) -0.0046(17)
C14 0.0150(18) 0.017(2) 0.0175(17) 0.0013(15) 0.0061(15) -0.0031(15)
C9 0.0132(17) 0.0168(19) 0.0116(16) 0.0008(14) 0.0023(14) -0.0060(15)
C21 0.0155(17) 0.0152(18) 0.0173(17) -0.0003(15) 0.0058(14) -0.0042(15)
C22 0.024(2) 0.028(3) 0.041(3) 0.011(2) 0.0093(19) 0.0102(19)
C31 0.022(2) 0.024(2) 0.038(2) -0.0068(19) 0.0119(18) 0.0015(18)
C26 0.0102(17) 0.024(2) 0.027(2) 0.0033(17) 0.0033(15) -0.0041(16)
C30 0.038(2) 0.023(2) 0.0219(18) -0.0048(18) 0.0140(17) -0.009(2)
C3 0.0141(17) 0.019(2) 0.0162(17) 0.0001(15) 0.0018(14) -0.0019(15)
C27 0.0128(17) 0.027(3) 0.0218(18) 0.0062(17) -0.0029(15) -0.0006(17)
C18 0.029(2) 0.022(2) 0.0237(19) -0.0048(16) 0.0157(17) -0.0067(17)
C25 0.0164(18) 0.018(2) 0.0236(19) 0.0033(16) 0.0078(15) -0.0034(15)
C8 0.022(2) 0.036(3) 0.029(2) 0.0010(19) 0.0085(17) 0.0100(19)
C32 0.0174(18) 0.028(2) 0.044(2) 0.008(2) 0.0152(17) 0.0048(19)
N1 0.0112(13) 0.0218(17) 0.0103(13) 0.0001(14) 0.0043(11) -0.0010(13)

loop_
_atom_type_symbol
_atom_type_description
_atom_type_scat_dispersion_real
_atom_type_scat_dispersion_imag
_atom_type_scat_source
C C 0.0033 0.0016 'International Tables Vol C Tables 4.2.6.8 and 6.1.1.4'
H H 0.0000 0.0000 'International Tables Vol C Tables 4.2.6.8 and 6.1.1.4'
N N 0.0061 0.0033 'International Tables Vol C Tables 4.2.6.8 and 6.1.1.4'
O O 0.0106 0.0060 'International Tables Vol C Tables 4.2.6.8 and 6.1.1.4'
Cl Cl 0.1484 0.1585 'International Tables Vol C Tables 4.2.6.8 and 6.1.1.4'
Ru Ru -1.2594 0.8363 'International Tables Vol C Tables 4.2.6.8 and 6.1.1.4'

loop_
_geom_angle_atom_site_label_1
_geom_angle_atom_site_label_2
_geom_angle_atom_site_label_3
_geom_angle
N6 Ru2 N4 61.72(11)
N6 Ru2 C56 98.34(13)
N4 Ru2 C56 110.18(14)
N6 Ru2 C55 121.30(13)
N4 Ru2 C55 93.14(13)
C56 Ru2 C55 38.49(14)
N6 Ru2 C57 99.28(12)
N4 Ru2 C57 143.83(13)
C56 Ru2 C57 38.30(14)
C55 Ru2 C57 69.84(14)
N6 Ru2 C60 158.56(13)
N4 Ru2 C60 105.89(13)
C56 Ru2 C60 68.37(14)
C55 Ru2 C60 38.47(13)
C57 Ru2 C60 80.84(14)
N6 Ru2 C59 160.65(13)
N4 Ru2 C59 136.87(12)
C56 Ru2 C59 80.75(14)
C55 Ru2 C59 69.35(14)
C57 Ru2 C59 67.98(13)
C60 Ru2 C59 37.66(14)
N6 Ru2 C58 123.31(13)
N4 Ru2 C58 174.88(12)
C56 Ru2 C58 69.09(15)
C55 Ru2 C58 83.28(14)
C57 Ru2 C58 37.76(14)
C60 Ru2 C58 69.05(14)
C59 Ru2 C58 38.27(13)
N6 Ru2 Cl2 86.86(9)
N4 Ru2 Cl2 86.71(9)
C56 Ru2 Cl2 162.85(10)
C55 Ru2 Cl2 147.70(10)
C57 Ru2 Cl2 124.84(10)
C60 Ru2 Cl2 110.85(10)
C59 Ru2 Cl2 88.93(11)
C58 Ru2 Cl2 94.36(11)
N6 Ru2 C33 30.92(12)
N4 Ru2 C33 30.95(11)
C56 Ru2 C33 108.84(12)
C55 Ru2 C33 111.56(13)
C57 Ru2 C33 125.80(12)
C60 Ru2 C33 135.54(13)
C59 Ru2 C33 166.07(12)
C58 Ru2 C33 154.14(12)
Cl2 Ru2 C33 83.95(9)
N3 Ru1 N1 61.87(11)
N3 Ru1 C25 99.92(13)
N1 Ru1 C25 145.35(13)
N3 Ru1 C24 98.28(13)
N1 Ru1 C24 111.32(14)
C25 Ru1 C24 38.32(15)
N3 Ru1 C23 120.45(13)
N1 Ru1 C23 93.72(13)
C25 Ru1 C23 69.38(15)
C24 Ru1 C23 37.99(14)
N3 Ru1 C28 157.62(14)
N1 Ru1 C28 105.18(13)
C25 Ru1 C28 80.77(15)
C24 Ru1 C28 68.28(14)
C23 Ru1 C28 38.67(14)
N3 Ru1 C27 162.16(13)
N1 Ru1 C27 135.20(13)
C25 Ru1 C27 68.17(14)
C24 Ru1 C27 80.67(15)
C23 Ru1 C27 69.08(15)
C28 Ru1 C27 37.26(15)
N3 Ru1 C26 124.62(13)
N1 Ru1 C26 173.50(13)
C25 Ru1 C26 37.64(14)
C24 Ru1 C26 68.80(15)
C23 Ru1 C26 82.59(15)
C28 Ru1 C26 68.63(15)
C27 Ru1 C26 38.38(15)
N3 Ru1 Cl1 85.62(10)
N1 Ru1 Cl1 87.60(10)
C25 Ru1 Cl1 122.04(11)
C24 Ru1 Cl1 160.31(11)
C23 Ru1 Cl1 150.94(10)
C28 Ru1 Cl1 113.20(11)
C27 Ru1 Cl1 89.73(12)
C26 Ru1 Cl1 93.04(11)
N3 Ru1 C1 30.84(11)
N1 Ru1 C1 31.15(10)
C25 Ru1 C1 126.60(12)
C24 Ru1 C1 109.16(13)
C23 Ru1 C1 111.35(12)
C28 Ru1 C1 134.79(13)
C27 Ru1 C1 164.96(13)
C26 Ru1 C1 155.34(13)
Cl1 Ru1 C1 84.00(8)
C57 C56 C55 121.1(3)
C57 C56 Ru2 70.9(2)
C55 C56 Ru2 70.7(2)
C57 C56 H56 119.5
C55 C56 H56 119.5
Ru2 C56 H56 131.8
C46 O5 C47 117.2(3)
C57 C58 C59 117.4(3)
C57 C58 C64 122.3(3)
C59 C58 C64 120.2(3)
C57 C58 Ru2 69.8(2)
C59 C58 Ru2 70.65(19)
C64 C58 Ru2 128.4(3)
C33 N6 C48 129.0(3)
C33 N6 Ru2 95.4(2)
C48 N6 Ru2 133.4(2)
C33 N5 C41 124.7(3)
C33 N5 H34 117.7
C41 N5 H34 117.7
O4 C39 C38 123.7(3)
O4 C39 C34 115.9(3)
C38 C39 C34 120.4(3)
C35 C34 N4 119.3(3)
C35 C34 C39 118.1(3)
N4 C34 C39 122.4(3)
C49 C48 C53 118.8(3)
C49 C48 N6 119.5(3)
C53 C48 N6 121.7(3)
C59 C60 C55 121.1(3)
C59 C60 Ru2 71.47(19)
C55 C60 Ru2 69.86(19)
C59 C60 H60 119.5
C55 C60 H60 119.5
Ru2 C60 H60 132.3
C52 C51 C50 120.1(3)
C52 C51 H51 119.9
C50 C51 H51 119.9
O5 C46 C45 125.9(3)
O5 C46 C41 114.7(3)
C45 C46 C41 119.3(4)
C33 N4 C34 127.1(3)
C33 N4 Ru2 93.9(2)
C34 N4 Ru2 136.4(2)
C55 C61 C62 108.8(3)
C55 C61 C63 114.4(3)
C62 C61 C63 110.8(3)
C55 C61 H61 107.5
C62 C61 H61 107.5
C63 C61 H61 107.5
C41 C42 C43 120.4(3)
C41 C42 H42 119.8
C43 C42 H42 119.8
C58 C64 H64A 109.5
C58 C64 H64B 109.5
H64A C64 H64B 109.5
C58 C64 H64C 109.5
H64A C64 H64C 109.5
H64B C64 H64C 109.5
C53 O6 C54 118.0(3)
N4 C33 N6 108.5(3)
N4 C33 N5 123.3(3)
N6 C33 N5 128.0(3)
N4 C33 Ru2 55.19(18)
N6 C33 Ru2 53.70(16)
N5 C33 Ru2 170.8(3)
C43 C44 C45 120.0(4)
C43 C44 H44 120.0
C45 C44 H44 120.0
C44 C43 C42 119.9(4)
C44 C43 H43 120.1
C42 C43 H43 120.1
C39 O4 C40 118.0(3)
C48 C49 C50 121.2(4)
C48 C49 H49 119.4
C50 C49 H49 119.4
C36 C35 C34 121.6(4)
C36 C35 H35 119.2
C34 C35 H35 119.2
C44 C45 C46 120.6(4)
C44 C45 H45 119.7
C46 C45 H45 119.7
C58 C57 C56 121.7(3)
C58 C57 Ru2 72.4(2)
C56 C57 Ru2 70.8(2)
C58 C57 H57 119.1
C56 C57 H57 119.1
Ru2 C57 H57 130.4
C42 C41 C46 119.6(3)
C42 C41 N5 123.5(3)
C46 C41 N5 116.8(3)
C61 C63 H63A 109.5
C61 C63 H63B 109.5
H63A C63 H63B 109.5
C61 C63 H63C 109.5
H63A C63 H63C 109.5
H63B C63 H63C 109.5
O6 C53 C52 125.2(3)
O6 C53 C48 115.4(3)
C52 C53 C48 119.4(4)
C51 C50 C49 119.5(4)
C51 C50 H50 120.2
C49 C50 H50 120.2
C60 C59 C58 121.1(3)
C60 C59 Ru2 70.87(18)
C58 C59 Ru2 71.09(18)
C60 C59 H59 119.4
C58 C59 H59 119.4
Ru2 C59 H59 131.6
C61 C62 H62A 109.5
C61 C62 H62B 109.5
H62A C62 H62B 109.5
C61 C62 H62C 109.5
H62A C62 H62C 109.5
H62B C62 H62C 109.5
C56 C55 C60 117.5(3)
C56 C55 C61 123.6(3)
C60 C55 C61 118.9(3)
C56 C55 Ru2 70.8(2)
C60 C55 Ru2 71.7(2)
C61 C55 Ru2 126.8(3)
O6 C54 H54A 109.5
O6 C54 H54B 109.5
H54A C54 H54B 109.5
O6 C54 H54C 109.5
H54A C54 H54C 109.5
H54B C54 H54C 109.5
C36 C37 C38 120.5(4)
C36 C37 H37 119.7
C38 C37 H37 119.7
C51 C52 C53 120.9(4)
C51 C52 H52 119.6
C53 C52 H52 119.6
C39 C38 C37 119.8(4)
C39 C38 H38 120.1
C37 C38 H38 120.1
O4 C40 H40A 109.5
O4 C40 H40B 109.5
H40A C40 H40B 109.5
O4 C40 H40C 109.5
H40A C40 H40C 109.5
H40B C40 H40C 109.5
C37 C36 C35 119.5(4)
C37 C36 H36 120.2
C35 C36 H36 120.2
O5 C47 H47A 109.5
O5 C47 H47B 109.5
H47A C47 H47B 109.5
O5 C47 H47C 109.5
H47A C47 H47C 109.5
H47B C47 H47C 109.5
C23 C24 C25 120.9(4)
C23 C24 Ru1 71.0(2)
C25 C24 Ru1 70.6(2)
C23 C24 H24 119.6
C25 C24 H24 119.6
Ru1 C24 H24 131.9
N3 C1 N1 108.5(3)
N3 C1 N2 129.4(3)
N1 C1 N2 122.0(3)
N3 C1 Ru1 53.92(16)
N1 C1 Ru1 54.85(17)
N2 C1 Ru1 171.8(3)
O1 C7 C6 123.2(3)
O1 C7 C2 115.2(3)
C6 C7 C2 121.5(3)
C14 O2 C15 117.5(3)
C1 N3 C16 127.9(3)
C1 N3 Ru1 95.2(2)
C16 N3 Ru1 136.5(2)
C3 C2 N1 119.7(3)
C3 C2 C7 117.3(3)
N1 C2 C7 122.6(3)
C1 N2 C9 124.5(3)
C1 N2 H2 117.7
C9 N2 H2 117.7
C4 C5 C6 119.9(3)
C4 C5 H6 120.0
C6 C5 H6 120.0
C7 O1 C8 118.8(3)
C12 C11 C10 120.1(4)
C12 C11 H11 120.0
C10 C11 H11 120.0
C17 C16 N3 119.8(3)
C17 C16 C21 118.9(3)
N3 C16 C21 121.4(3)
C18 C19 C20 120.3(3)
C18 C19 H19 119.9
C20 C19 H19 119.9
C21 O3 C22 117.3(3)
C9 C10 C11 120.0(3)
C9 C10 H10 120.0
C11 C10 H10 120.0
C16 C17 C18 121.2(4)
C16 C17 H17 119.4
C18 C17 H17 119.4
C23 C29 C30 109.0(3)
C23 C29 C31 113.6(3)
C30 C29 C31 110.9(4)
C23 C29 H29 107.7
C30 C29 H29 107.7
C31 C29 H29 107.7
C7 C6 C5 119.7(3)
C7 C6 H7 120.1
C5 C6 H7 120.1
C14 C13 C12 119.5(3)
C14 C13 H13 120.3
C12 C13 H13 120.3
C11 C12 C13 120.4(3)
C11 C12 H12 119.8
C13 C12 H12 119.8
C19 C20 C21 120.4(3)
C19 C20 H20 119.8
C21 C20 H20 119.8
C24 C23 C28 117.5(4)
C24 C23 C29 124.0(3)
C28 C23 C29 118.5(3)
C24 C23 Ru1 71.0(2)
C28 C23 Ru1 70.7(2)
C29 C23 Ru1 127.8(2)
O2 C15 H15A 109.5
O2 C15 H15B 109.5
H15A C15 H15B 109.5
O2 C15 H15C 109.5
H15A C15 H15C 109.5
H15B C15 H15C 109.5
C27 C28 C23 121.6(3)
C27 C28 Ru1 71.9(2)
C23 C28 Ru1 70.64(19)
C27 C28 H28 119.2
C23 C28 H28 119.2
Ru1 C28 H28 131.1
C5 C4 C3 120.1(3)
C5 C4 H5 119.9
C3 C4 H5 119.9
O2 C14 C13 125.4(3)
O2 C14 C9 114.5(3)
C13 C14 C9 120.1(4)
C10 C9 C14 119.8(3)
C10 C9 N2 123.9(3)
C14 C9 N2 116.2(3)
O3 C21 C20 125.0(3)
O3 C21 C16 115.5(3)
C20 C21 C16 119.5(4)
O3 C22 H22A 109.5
O3 C22 H22B 109.5
H22A C22 H22B 109.5
O3 C22 H22C 109.5
H22A C22 H22C 109.5
H22B C22 H22C 109.5
C29 C31 H31A 109.5
C29 C31 H31B 109.5
H31A C31 H31B 109.5
C29 C31 H31C 109.5
H31A C31 H31C 109.5
H31B C31 H31C 109.5
C25 C26 C27 117.7(4)
C25 C26 C32 122.2(4)
C27 C26 C32 120.0(4)
C25 C26 Ru1 69.9(2)
C27 C26 Ru1 70.4(2)
C32 C26 Ru1 128.1(3)
C29 C30 H30A 109.5
C29 C30 H30B 109.5
H30A C30 H30B 109.5
C29 C30 H30C 109.5
H30A C30 H30C 109.5
H30B C30 H30C 109.5
C2 C3 C4 121.3(4)
C2 C3 H4 119.3
C4 C3 H4 119.3
C28 C27 C26 120.8(3)
C28 C27 Ru1 70.9(2)
C26 C27 Ru1 71.26(19)
C28 C27 H27 119.6
C26 C27 H27 119.6
Ru1 C27 H27 131.1
C19 C18 C17 119.5(4)
C19 C18 H18 120.3
C17 C18 H18 120.3
C26 C25 C24 121.4(4)
C26 C25 Ru1 72.4(2)
C24 C25 Ru1 71.1(2)
C26 C25 H25 119.3
C24 C25 H25 119.3
Ru1 C25 H25 129.7
O1 C8 H8A 109.5
O1 C8 H8B 109.5
H8A C8 H8B 109.5
O1 C8 H8C 109.5
H8A C8 H8C 109.5
H8B C8 H8C 109.5
C26 C32 H32A 109.5
C26 C32 H32B 109.5
H32A C32 H32B 109.5
C26 C32 H32C 109.5
H32A C32 H32C 109.5
H32B C32 H32C 109.5
C1 N1 C2 128.8(3)
C1 N1 Ru1 94.0(2)
C2 N1 Ru1 137.1(2)

loop_
_geom_bond_atom_site_label_1
_geom_bond_atom_site_label_2
_geom_bond_distance
Ru2 N6 2.084(3)
Ru2 N4 2.119(3)
Ru2 C56 2.160(4)
Ru2 C55 2.159(4)
Ru2 C57 2.162(4)
Ru2 C60 2.183(3)
Ru2 C59 2.191(3)
Ru2 C58 2.197(3)
Ru2 Cl2 2.4130(10)
Ru2 C33 2.575(3)
Ru1 N3 2.086(3)
Ru1 N1 2.107(3)
Ru1 C25 2.166(4)
Ru1 C24 2.174(4)
Ru1 C23 2.173(4)
Ru1 C28 2.173(3)
Ru1 C27 2.187(3)
Ru1 C26 2.199(4)
Ru1 Cl1 2.4107(10)
Ru1 C1 2.571(3)
C56 C57 1.418(5)
C56 C55 1.423(5)
C56 H56 0.9500
O5 C46 1.364(5)
O5 C47 1.415(4)
C58 C57 1.411(5)
C58 C59 1.438(5)
C58 C64 1.496(5)
N6 C33 1.329(5)
N6 C48 1.409(4)
N5 C33 1.368(4)
N5 C41 1.411(4)
N5 H34 0.8800
C39 O4 1.371(4)
C39 C38 1.387(5)
C39 C34 1.409(5)
C34 C35 1.392(5)
C34 N4 1.407(5)
C48 C49 1.391(5)
C48 C53 1.408(5)
C60 C59 1.412(5)
C60 C55 1.431(5)
C60 H60 0.9500
C51 C52 1.381(6)
C51 C50 1.385(6)
C51 H51 0.9500
C46 C45 1.389(5)
C46 C41 1.412(5)
N4 C33 1.327(4)
C61 C55 1.507(5)
C61 C62 1.530(5)
C61 C63 1.536(5)
C61 H61 1.0000
C42 C41 1.384(5)
C42 C43 1.400(5)
C42 H42 0.9500
C64 H64A 0.9800
C64 H64B 0.9800
C64 H64C 0.9800
O6 C53 1.370(5)
O6 C54 1.420(5)
C44 C43 1.384(5)
C44 C45 1.394(6)
C44 H44 0.9500
C43 H43 0.9500
O4 C40 1.430(5)
C49 C50 1.391(5)
C49 H49 0.9500
C35 C36 1.381(5)
C35 H35 0.9500
C45 H45 0.9500
C57 H57 0.9500
C63 H63A 0.9800
C63 H63B 0.9800
C63 H63C 0.9800
C53 C52 1.394(5)
C50 H50 0.9500
C59 H59 0.9500
C62 H62A 0.9800
C62 H62B 0.9800
C62 H62C 0.9800
C54 H54A 0.9800
C54 H54B 0.9800
C54 H54C 0.9800
C37 C36 1.380(6)
C37 C38 1.392(6)
C37 H37 0.9500
C52 H52 0.9500
C38 H38 0.9500
C40 H40A 0.9800
C40 H40B 0.9800
C40 H40C 0.9800
C36 H36 0.9500
C47 H47A 0.9800
C47 H47B 0.9800
C47 H47C 0.9800
C24 C23 1.415(5)
C24 C25 1.424(6)
C24 H24 0.9500
C1 N3 1.324(4)
C1 N1 1.333(4)
C1 N2 1.380(4)
C7 O1 1.377(4)
C7 C6 1.386(5)
C7 C2 1.414(5)
O2 C14 1.371(5)
O2 C15 1.423(4)
N3 C16 1.400(4)
C2 C3 1.395(5)
C2 N1 1.401(4)
N2 C9 1.420(4)
N2 H2 0.8800
C5 C4 1.384(6)
C5 C6 1.390(5)
C5 H6 0.9500
O1 C8 1.403(5)
C11 C12 1.386(5)
C11 C10 1.393(5)
C11 H11 0.9500
C16 C17 1.382(5)
C16 C21 1.408(5)
C19 C18 1.380(6)
C19 C20 1.384(6)
C19 H19 0.9500
O3 C21 1.368(5)
O3 C22 1.426(4)
C10 C9 1.378(5)
C10 H10 0.9500
C17 C18 1.390(5)
C17 H17 0.9500
C29 C23 1.511(5)
C29 C30 1.534(5)
C29 C31 1.539(5)
C29 H29 1.0000
C6 H7 0.9500
C13 C14 1.387(5)
C13 C12 1.391(6)
C13 H13 0.9500
C12 H12 0.9500
C20 C21 1.389(5)
C20 H20 0.9500
C23 C28 1.439(5)
C15 H15A 0.9800
C15 H15B 0.9800
C15 H15C 0.9800
C28 C27 1.393(6)
C28 H28 0.9500
C4 C3 1.394(5)
C4 H5 0.9500
C14 C9 1.408(5)
C22 H22A 0.9800
C22 H22B 0.9800
C22 H22C 0.9800
C31 H31A 0.9800
C31 H31B 0.9800
C31 H31C 0.9800
C26 C25 1.408(5)
C26 C27 1.442(6)
C26 C32 1.495(6)
C30 H30A 0.9800
C30 H30B 0.9800
C30 H30C 0.9800
C3 H4 0.9500
C27 H27 0.9500
C18 H18 0.9500
C25 H25 0.9500
C8 H8A 0.9800
C8 H8B 0.9800
C8 H8C 0.9800
C32 H32A 0.9800
C32 H32B 0.9800
C32 H32C 0.9800

loop_
_geom_torsion_atom_site_label_1
_geom_torsion_atom_site_label_2
_geom_torsion_atom_site_label_3
_geom_torsion_atom_site_label_4
_geom_torsion
N6 Ru2 C56 C57 -94.4(2)
N4 Ru2 C56 C57 -157.28(18)
C55 Ru2 C56 C57 134.3(3)
C60 Ru2 C56 C57 103.0(2)
C59 Ru2 C56 C57 66.0(2)
C58 Ru2 C56 C57 28.13(19)
Cl2 Ru2 C56 C57 12.3(4)
C33 Ru2 C56 C57 -124.42(19)
N6 Ru2 C56 C55 131.2(2)
N4 Ru2 C56 C55 68.4(2)
C57 Ru2 C56 C55 -134.3(3)
C60 Ru2 C56 C55 -31.3(2)
C59 Ru2 C56 C55 -68.3(2)
C58 Ru2 C56 C55 -106.2(2)
Cl2 Ru2 C56 C55 -122.0(3)
C33 Ru2 C56 C55 101.2(2)
N6 Ru2 C58 C57 57.8(3)
N4 Ru2 C58 C57 -111.3(15)
C56 Ru2 C58 C57 -28.5(2)
C55 Ru2 C58 C57 -65.5(2)
C60 Ru2 C58 C57 -102.5(2)
C59 Ru2 C58 C57 -130.4(3)
Cl2 Ru2 C58 C57 146.9(2)
C33 Ru2 C58 C57 61.7(4)
N6 Ru2 C58 C59 -171.8(2)
N4 Ru2 C58 C59 19.1(17)
C56 Ru2 C58 C59 101.9(3)
C55 Ru2 C58 C59 64.9(2)
C57 Ru2 C58 C59 130.4(3)
C60 Ru2 C58 C59 28.0(2)
Cl2 Ru2 C58 C59 -82.7(2)
C33 Ru2 C58 C59 -167.8(3)
N6 Ru2 C58 C64 -58.1(4)
N4 Ru2 C58 C64 132.9(14)
C56 Ru2 C58 C64 -144.3(3)
C55 Ru2 C58 C64 178.7(3)
C57 Ru2 C58 C64 -115.8(4)
C60 Ru2 C58 C64 141.7(4)
C59 Ru2 C58 C64 113.8(4)
Cl2 Ru2 C58 C64 31.0(3)
C33 Ru2 C58 C64 -54.1(5)
N4 Ru2 N6 C33 -4.5(2)
C56 Ru2 N6 C33 -113.0(2)
C55 Ru2 N6 C33 -79.8(3)
C57 Ru2 N6 C33 -151.7(2)
C60 Ru2 N6 C33 -63.2(5)
C59 Ru2 N6 C33 161.2(4)
C58 Ru2 N6 C33 176.6(2)
Cl2 Ru2 N6 C33 83.5(2)
N4 Ru2 N6 C48 158.8(4)
C56 Ru2 N6 C48 50.3(4)
C55 Ru2 N6 C48 83.5(4)
C57 Ru2 N6 C48 11.5(4)
C60 Ru2 N6 C48 100.1(5)
C59 Ru2 N6 C48 -35.5(6)
C58 Ru2 N6 C48 -20.1(4)
Cl2 Ru2 N6 C48 -113.3(4)
C33 Ru2 N6 C48 163.3(5)
O4 C39 C34 C35 -178.6(3)
C38 C39 C34 C35 1.9(5)
O4 C39 C34 N4 6.9(5)
C38 C39 C34 N4 -172.6(3)
C33 N6 C48 C49 -143.0(4)
Ru2 N6 C48 C49 58.7(5)
C33 N6 C48 C53 39.0(6)
Ru2 N6 C48 C53 -119.3(4)
N6 Ru2 C60 C59 -157.7(3)
N4 Ru2 C60 C59 150.8(2)
C56 Ru2 C60 C59 -103.3(2)
C55 Ru2 C60 C59 -134.7(3)
C57 Ru2 C60 C59 -65.6(2)
C58 Ru2 C60 C59 -28.4(2)
Cl2 Ru2 C60 C59 58.3(2)
C33 Ru2 C60 C59 161.4(2)
N6 Ru2 C60 C55 -23.0(5)
N4 Ru2 C60 C55 -74.5(2)
C56 Ru2 C60 C55 31.3(2)
C57 Ru2 C60 C55 69.0(2)
C59 Ru2 C60 C55 134.7(3)
C58 Ru2 C60 C55 106.3(2)
Cl2 Ru2 C60 C55 -167.09(19)
C33 Ru2 C60 C55 -64.0(3)
C47 O5 C46 C45 9.1(6)
C47 O5 C46 C41 -172.4(3)
C35 C34 N4 C33 125.7(4)
C39 C34 N4 C33 -60.0(6)
C35 C34 N4 Ru2 -30.9(6)
C39 C34 N4 Ru2 143.5(3)
N6 Ru2 N4 C33 4.5(2)
C56 Ru2 N4 C33 93.2(2)
C55 Ru2 N4 C33 128.6(2)
C57 Ru2 N4 C33 69.3(3)
C60 Ru2 N4 C33 165.5(2)
C59 Ru2 N4 C33 -168.6(2)
C58 Ru2 N4 C33 174.1(15)
Cl2 Ru2 N4 C33 -83.7(2)
N6 Ru2 N4 C34 166.0(4)
C56 Ru2 N4 C34 -105.3(4)
C55 Ru2 N4 C34 -69.9(4)
C57 Ru2 N4 C34 -129.2(4)
C60 Ru2 N4 C34 -33.0(4)
C59 Ru2 N4 C34 -7.2(5)
C58 Ru2 N4 C34 -24.5(18)
Cl2 Ru2 N4 C34 77.8(4)
C33 Ru2 N4 C34 161.5(5)
C34 N4 C33 N6 -170.6(4)
Ru2 N4 C33 N6 -6.5(3)
C34 N4 C33 N5 5.0(6)
Ru2 N4 C33 N5 169.1(3)
C34 N4 C33 Ru2 -164.0(4)
C48 N6 C33 N4 -157.7(4)
Ru2 N6 C33 N4 6.7(3)
C48 N6 C33 N5 26.9(7)
Ru2 N6 C33 N5 -168.7(4)
C48 N6 C33 Ru2 -164.4(5)
C41 N5 C33 N4 -165.3(4)
C41 N5 C33 N6 9.4(6)
C41 N5 C33 Ru2 -88.0(17)
N6 Ru2 C33 N4 -172.3(4)
C56 Ru2 C33 N4 -98.0(2)
C55 Ru2 C33 N4 -57.0(3)
C57 Ru2 C33 N4 -137.1(2)
C60 Ru2 C33 N4 -20.1(3)
C59 Ru2 C33 N4 34.0(6)
C58 Ru2 C33 N4 -178.8(3)
Cl2 Ru2 C33 N4 93.7(2)
N4 Ru2 C33 N6 172.3(4)
C56 Ru2 C33 N6 74.3(3)
C55 Ru2 C33 N6 115.3(2)
C57 Ru2 C33 N6 35.2(3)
C60 Ru2 C33 N6 152.2(2)
C59 Ru2 C33 N6 -153.7(5)
C58 Ru2 C33 N6 -6.5(4)
Cl2 Ru2 C33 N6 -94.0(2)
N6 Ru2 C33 N5 104.3(18)
N4 Ru2 C33 N5 -83.4(17)
C56 Ru2 C33 N5 179(100)
C55 Ru2 C33 N5 -140.4(17)
C57 Ru2 C33 N5 139.5(17)
C60 Ru2 C33 N5 -103.5(17)
C59 Ru2 C33 N5 -49(2)
C58 Ru2 C33 N5 97.8(17)
Cl2 Ru2 C33 N5 10.3(17)
C45 C44 C43 C42 -1.2(7)
C41 C42 C43 C44 -2.3(6)
C38 C39 O4 C40 2.2(5)
C34 C39 O4 C40 -177.3(3)
C53 C48 C49 C50 -3.1(6)
N6 C48 C49 C50 178.8(3)
N4 C34 C35 C36 174.4(3)
C39 C34 C35 C36 -0.2(6)
C43 C44 C45 C46 1.9(7)
O5 C46 C45 C44 179.4(4)
C41 C46 C45 C44 0.9(6)
C59 C58 C57 C56 -1.0(5)
C64 C58 C57 C56 176.4(3)
Ru2 C58 C57 C56 53.0(3)
C59 C58 C57 Ru2 -54.0(3)
C64 C58 C57 Ru2 123.4(4)
C55 C56 C57 C58 -1.7(6)
Ru2 C56 C57 C58 -53.7(3)
C55 C56 C57 Ru2 52.0(3)
N6 Ru2 C57 C58 -134.3(2)
N4 Ru2 C57 C58 171.9(2)
C56 Ru2 C57 C58 134.0(3)
C55 Ru2 C57 C58 105.7(2)
C60 Ru2 C57 C58 67.5(2)
C59 Ru2 C57 C58 30.6(2)
Cl2 Ru2 C57 C58 -41.6(2)
C33 Ru2 C57 C58 -151.7(2)
N6 Ru2 C57 C56 91.7(2)
N4 Ru2 C57 C56 37.9(3)
C55 Ru2 C57 C56 -28.31(19)
C60 Ru2 C57 C56 -66.5(2)
C59 Ru2 C57 C56 -103.4(2)
C58 Ru2 C57 C56 -134.0(3)
Cl2 Ru2 C57 C56 -175.62(16)
C33 Ru2 C57 C56 74.3(2)
C43 C42 C41 C46 5.1(6)
C43 C42 C41 N5 -177.2(4)
O5 C46 C41 C42 177.0(3)
C45 C46 C41 C42 -4.4(6)
O5 C46 C41 N5 -0.9(5)
C45 C46 C41 N5 177.7(3)
C33 N5 C41 C42 39.4(6)
C33 N5 C41 C46 -142.8(4)
C54 O6 C53 C52 7.7(6)
C54 O6 C53 C48 -173.3(4)
C49 C48 C53 O6 -175.3(3)
N6 C48 C53 O6 2.7(5)
C49 C48 C53 C52 3.8(5)
N6 C48 C53 C52 -178.2(3)
C52 C51 C50 C49 0.8(6)
C48 C49 C50 C51 0.8(6)
C55 C60 C59 C58 1.1(5)
Ru2 C60 C59 C58 52.4(3)
C55 C60 C59 Ru2 -51.2(3)
C57 C58 C59 C60 1.3(5)
C64 C58 C59 C60 -176.1(3)
Ru2 C58 C59 C60 -52.3(3)
C57 C58 C59 Ru2 53.6(3)
C64 C58 C59 Ru2 -123.9(3)
N6 Ru2 C59 C60 155.2(4)
N4 Ru2 C59 C60 -43.3(3)
C56 Ru2 C59 C60 66.4(2)
C55 Ru2 C59 C60 28.2(2)
C57 Ru2 C59 C60 104.0(2)
C58 Ru2 C59 C60 134.2(3)
Cl2 Ru2 C59 C60 -127.4(2)
C33 Ru2 C59 C60 -68.2(6)
N6 Ru2 C59 C58 21.0(5)
N4 Ru2 C59 C58 -177.5(2)
C56 Ru2 C59 C58 -67.8(2)
C55 Ru2 C59 C58 -106.0(3)
C57 Ru2 C59 C58 -30.2(2)
C60 Ru2 C59 C58 -134.2(3)
Cl2 Ru2 C59 C58 98.4(2)
C33 Ru2 C59 C58 157.6(5)
C57 C56 C55 C60 4.1(5)
Ru2 C56 C55 C60 56.2(3)
C57 C56 C55 C61 -174.1(3)
Ru2 C56 C55 C61 -122.0(3)
C57 C56 C55 Ru2 -52.1(3)
C59 C60 C55 C56 -3.8(5)
Ru2 C60 C55 C56 -55.7(3)
C59 C60 C55 C61 174.5(3)
Ru2 C60 C55 C61 122.6(3)
C59 C60 C55 Ru2 52.0(3)
C62 C61 C55 C56 -109.3(4)
C63 C61 C55 C56 15.2(5)
C62 C61 C55 C60 72.5(4)
C63 C61 C55 C60 -163.0(3)
C62 C61 C55 Ru2 160.5(3)
C63 C61 C55 Ru2 -75.1(4)
N6 Ru2 C55 C56 -60.5(2)
N4 Ru2 C55 C56 -119.1(2)
C57 Ru2 C55 C56 28.2(2)
C60 Ru2 C55 C56 129.1(3)
C59 Ru2 C55 C56 101.4(2)
C58 Ru2 C55 C56 64.6(2)
Cl2 Ru2 C55 C56 152.11(17)
C33 Ru2 C55 C56 -93.5(2)
N6 Ru2 C55 C60 170.4(2)
N4 Ru2 C55 C60 111.8(2)
C56 Ru2 C55 C60 -129.1(3)
C57 Ru2 C55 C60 -100.9(2)
C59 Ru2 C55 C60 -27.7(2)
C58 Ru2 C55 C60 -64.5(2)
Cl2 Ru2 C55 C60 23.0(3)
C33 Ru2 C55 C60 137.4(2)
N6 Ru2 C55 C61 57.6(3)
N4 Ru2 C55 C61 -1.0(3)
C56 Ru2 C55 C61 118.1(4)
C57 Ru2 C55 C61 146.3(3)
C60 Ru2 C55 C61 -112.8(4)
C59 Ru2 C55 C61 -140.5(3)
C58 Ru2 C55 C61 -177.3(3)
Cl2 Ru2 C55 C61 -89.8(3)
C33 Ru2 C55 C61 24.6(3)
C50 C51 C52 C53 -0.1(6)
O6 C53 C52 C51 176.8(4)
C48 C53 C52 C51 -2.3(6)
O4 C39 C38 C37 178.3(4)
C34 C39 C38 C37 -2.2(6)
C36 C37 C38 C39 0.9(6)
C38 C37 C36 C35 0.8(6)
C34 C35 C36 C37 -1.1(6)
N3 Ru1 C24 C23 130.2(2)
N1 Ru1 C24 C23 67.3(2)
C25 Ru1 C24 C23 -134.2(3)
C28 Ru1 C24 C23 -31.2(2)
C27 Ru1 C24 C23 -67.8(2)
C26 Ru1 C24 C23 -105.8(2)
Cl1 Ru1 C24 C23 -129.6(3)
C1 Ru1 C24 C23 100.4(2)
N3 Ru1 C24 C25 -95.5(2)
N1 Ru1 C24 C25 -158.51(19)
C23 Ru1 C24 C25 134.2(3)
C28 Ru1 C24 C25 103.0(2)
C27 Ru1 C24 C25 66.4(2)
C26 Ru1 C24 C25 28.5(2)
Cl1 Ru1 C24 C25 4.7(4)
C1 Ru1 C24 C25 -125.3(2)
N1 Ru1 C1 N3 173.2(4)
C25 Ru1 C1 N3 34.4(3)
C24 Ru1 C1 N3 73.5(3)
C23 Ru1 C1 N3 114.0(2)
C28 Ru1 C1 N3 151.5(2)
C27 Ru1 C1 N3 -157.3(5)
C26 Ru1 C1 N3 -7.3(4)
Cl1 Ru1 C1 N3 -91.5(2)
N3 Ru1 C1 N1 -173.2(4)
C25 Ru1 C1 N1 -138.8(2)
C24 Ru1 C1 N1 -99.7(3)
C23 Ru1 C1 N1 -59.2(3)
C28 Ru1 C1 N1 -21.7(3)
C27 Ru1 C1 N1 29.5(7)
C26 Ru1 C1 N1 179.5(3)
Cl1 Ru1 C1 N1 95.3(2)
N3 Ru1 C1 N2 116.5(19)
N1 Ru1 C1 N2 -70.3(18)
C25 Ru1 C1 N2 150.9(18)
C24 Ru1 C1 N2 -170.1(18)
C23 Ru1 C1 N2 -129.5(18)
C28 Ru1 C1 N2 -92.0(19)
C27 Ru1 C1 N2 -41(2)
C26 Ru1 C1 N2 109.2(18)
Cl1 Ru1 C1 N2 25.0(18)
N1 C1 N3 C16 -168.2(4)
N2 C1 N3 C16 15.4(7)
Ru1 C1 N3 C16 -174.1(5)
N1 C1 N3 Ru1 5.9(3)
N2 C1 N3 Ru1 -170.5(3)
N1 Ru1 N3 C1 -4.0(2)
C25 Ru1 N3 C1 -152.6(2)
C24 Ru1 N3 C1 -113.8(2)
C23 Ru1 N3 C1 -80.7(3)
C28 Ru1 N3 C1 -62.7(4)
C27 Ru1 N3 C1 160.9(4)
C26 Ru1 N3 C1 176.3(2)
Cl1 Ru1 N3 C1 85.6(2)
N1 Ru1 N3 C16 169.2(4)
C25 Ru1 N3 C16 20.6(4)
C24 Ru1 N3 C16 59.4(4)
C23 Ru1 N3 C16 92.5(4)
C28 Ru1 N3 C16 110.4(4)
C27 Ru1 N3 C16 -25.9(7)
C26 Ru1 N3 C16 -10.5(5)
Cl1 Ru1 N3 C16 -101.2(4)
C1 Ru1 N3 C16 173.2(5)
O1 C7 C2 C3 -179.3(3)
C6 C7 C2 C3 2.0(6)
O1 C7 C2 N1 8.3(5)
C6 C7 C2 N1 -170.4(4)
N3 C1 N2 C9 14.0(6)
N1 C1 N2 C9 -161.9(3)
Ru1 C1 N2 C9 -96.7(18)
C6 C7 O1 C8 4.9(5)
C2 C7 O1 C8 -173.8(4)
C1 N3 C16 C17 -134.9(4)
Ru1 N3 C16 C17 53.7(6)
C1 N3 C16 C21 45.4(6)
Ru1 N3 C16 C21 -126.0(4)
C12 C11 C10 C9 -2.1(6)
N3 C16 C17 C18 176.4(3)
C21 C16 C17 C18 -4.0(6)
O1 C7 C6 C5 179.1(4)
C2 C7 C6 C5 -2.3(6)
C4 C5 C6 C7 0.8(6)
C10 C11 C12 C13 -0.8(6)
C14 C13 C12 C11 2.0(6)
C18 C19 C20 C21 -0.1(6)
C25 C24 C23 C28 3.1(5)
Ru1 C24 C23 C28 55.0(3)
C25 C24 C23 C29 -175.3(3)
Ru1 C24 C23 C29 -123.4(3)
C25 C24 C23 Ru1 -51.9(3)
C30 C29 C23 C24 -105.6(4)
C31 C29 C23 C24 18.6(5)
C30 C29 C23 C28 76.0(4)
C31 C29 C23 C28 -159.8(3)
C30 C29 C23 Ru1 162.9(3)
C31 C29 C23 Ru1 -72.9(4)
N3 Ru1 C23 C24 -61.2(3)
N1 Ru1 C23 C24 -120.6(2)
C25 Ru1 C23 C24 28.3(2)
C28 Ru1 C23 C24 129.6(3)
C27 Ru1 C23 C24 102.0(2)
C26 Ru1 C23 C24 64.8(2)
Cl1 Ru1 C23 C24 147.66(19)
C1 Ru1 C23 C24 -94.1(2)
N3 Ru1 C23 C28 169.2(2)
N1 Ru1 C23 C28 109.8(2)
C25 Ru1 C23 C28 -101.3(2)
C24 Ru1 C23 C28 -129.6(3)
C27 Ru1 C23 C28 -27.6(2)
C26 Ru1 C23 C28 -64.8(2)
Cl1 Ru1 C23 C28 18.0(4)
C1 Ru1 C23 C28 136.2(2)
N3 Ru1 C23 C29 57.5(4)
N1 Ru1 C23 C29 -1.8(3)
C25 Ru1 C23 C29 147.1(4)
C24 Ru1 C23 C29 118.7(4)
C28 Ru1 C23 C29 -111.6(4)
C27 Ru1 C23 C29 -139.3(4)
C26 Ru1 C23 C29 -176.5(3)
Cl1 Ru1 C23 C29 -93.6(3)
C1 Ru1 C23 C29 24.6(4)
C24 C23 C28 C27 -2.3(5)
C29 C23 C28 C27 176.2(3)
Ru1 C23 C28 C27 52.9(3)
C24 C23 C28 Ru1 -55.2(3)
C29 C23 C28 Ru1 123.3(3)
N3 Ru1 C28 C27 -159.5(3)
N1 Ru1 C28 C27 149.1(2)
C25 Ru1 C28 C27 -65.9(2)
C24 Ru1 C28 C27 -103.6(3)
C23 Ru1 C28 C27 -134.3(3)
C26 Ru1 C28 C27 -28.8(2)
Cl1 Ru1 C28 C27 55.1(2)
C1 Ru1 C28 C27 160.5(2)
N3 Ru1 C28 C23 -25.2(5)
N1 Ru1 C28 C23 -76.6(2)
C25 Ru1 C28 C23 68.4(2)
C24 Ru1 C28 C23 30.7(2)
C27 Ru1 C28 C23 134.3(3)
C26 Ru1 C28 C23 105.5(2)
Cl1 Ru1 C28 C23 -170.58(19)
C1 Ru1 C28 C23 -65.2(3)
C6 C5 C4 C3 0.9(6)
C15 O2 C14 C13 5.2(6)
C15 O2 C14 C9 -175.0(3)
C12 C13 C14 O2 179.6(4)
C12 C13 C14 C9 -0.2(6)
C11 C10 C9 C14 3.8(5)
C11 C10 C9 N2 -178.2(3)
O2 C14 C9 C10 177.5(3)
C13 C14 C9 C10 -2.7(6)
O2 C14 C9 N2 -0.7(5)
C13 C14 C9 N2 179.2(3)
C1 N2 C9 C10 40.3(5)
C1 N2 C9 C14 -141.7(4)
C22 O3 C21 C20 5.5(5)
C22 O3 C21 C16 -174.0(3)
C19 C20 C21 O3 177.3(4)
C19 C20 C21 C16 -3.2(6)
C17 C16 C21 O3 -175.2(3)
N3 C16 C21 O3 4.4(5)
C17 C16 C21 C20 5.2(6)
N3 C16 C21 C20 -175.1(3)
N3 Ru1 C26 C25 56.5(3)
N1 Ru1 C26 C25 -121.2(12)
C24 Ru1 C26 C25 -28.9(2)
C23 Ru1 C26 C25 -65.6(2)
C28 Ru1 C26 C25 -103.0(3)
C27 Ru1 C26 C25 -131.1(4)
Cl1 Ru1 C26 C25 143.2(2)
C1 Ru1 C26 C25 61.0(4)
N3 Ru1 C26 C27 -172.5(2)
N1 Ru1 C26 C27 9.8(14)
C25 Ru1 C26 C27 131.1(4)
C24 Ru1 C26 C27 102.1(3)
C23 Ru1 C26 C27 65.4(3)
C28 Ru1 C26 C27 28.0(2)
Cl1 Ru1 C26 C27 -85.7(2)
C1 Ru1 C26 C27 -167.9(3)
N3 Ru1 C26 C32 -59.3(4)
N1 Ru1 C26 C32 123.0(12)
C25 Ru1 C26 C32 -115.7(4)
C24 Ru1 C26 C32 -144.7(4)
C23 Ru1 C26 C32 178.6(4)
C28 Ru1 C26 C32 141.2(4)
C27 Ru1 C26 C32 113.2(4)
Cl1 Ru1 C26 C32 27.5(3)
C1 Ru1 C26 C32 -54.7(5)
N1 C2 C3 C4 172.4(4)
C7 C2 C3 C4 -0.2(6)
C5 C4 C3 C2 -1.2(6)
C23 C28 C27 C26 0.5(6)
Ru1 C28 C27 C26 52.9(3)
C23 C28 C27 Ru1 -52.4(3)
C25 C26 C27 C28 0.4(6)
C32 C26 C27 C28 -176.1(4)
Ru1 C26 C27 C28 -52.7(3)
C25 C26 C27 Ru1 53.2(3)
C32 C26 C27 Ru1 -123.4(4)
N3 Ru1 C27 C28 154.3(4)
N1 Ru1 C27 C28 -44.7(3)
C25 Ru1 C27 C28 103.9(3)
C24 Ru1 C27 C28 66.2(2)
C23 Ru1 C27 C28 28.6(2)
C26 Ru1 C27 C28 133.7(4)
Cl1 Ru1 C27 C28 -131.1(2)
C1 Ru1 C27 C28 -65.9(6)
N3 Ru1 C27 C26 20.6(6)
N1 Ru1 C27 C26 -178.4(2)
C25 Ru1 C27 C26 -29.7(2)
C24 Ru1 C27 C26 -67.5(3)
C23 Ru1 C27 C26 -105.1(3)
C28 Ru1 C27 C26 -133.7(4)
Cl1 Ru1 C27 C26 95.2(2)
C1 Ru1 C27 C26 160.4(5)
C20 C19 C18 C17 1.4(6)
C16 C17 C18 C19 0.7(6)
C27 C26 C25 C24 0.4(6)
C32 C26 C25 C24 176.9(4)
Ru1 C26 C25 C24 53.8(3)
C27 C26 C25 Ru1 -53.4(3)
C32 C26 C25 Ru1 123.1(4)
C23 C24 C25 C26 -2.3(6)
Ru1 C24 C25 C26 -54.4(3)
C23 C24 C25 Ru1 52.1(3)
N3 Ru1 C25 C26 -135.9(2)
N1 Ru1 C25 C26 170.2(2)
C24 Ru1 C25 C26 133.3(3)
C23 Ru1 C25 C26 105.2(3)
C28 Ru1 C25 C26 66.8(2)
C27 Ru1 C25 C26 30.3(2)
Cl1 Ru1 C25 C26 -44.8(3)
C1 Ru1 C25 C26 -153.0(2)
N3 Ru1 C25 C24 90.8(2)
N1 Ru1 C25 C24 36.9(3)
C23 Ru1 C25 C24 -28.1(2)
C28 Ru1 C25 C24 -66.5(2)
C27 Ru1 C25 C24 -103.0(2)
C26 Ru1 C25 C24 -133.3(3)
Cl1 Ru1 C25 C24 -178.14(17)
C1 Ru1 C25 C24 73.7(2)
N3 C1 N1 C2 178.0(4)
N2 C1 N1 C2 -5.3(6)
Ru1 C1 N1 C2 -176.2(5)
N3 C1 N1 Ru1 -5.8(3)
N2 C1 N1 Ru1 170.9(3)
C3 C2 N1 C1 135.9(4)
C7 C2 N1 C1 -51.9(6)
C3 C2 N1 Ru1 -38.5(6)
C7 C2 N1 Ru1 133.7(3)
N3 Ru1 N1 C1 3.9(2)
C25 Ru1 N1 C1 68.5(3)
C24 Ru1 N1 C1 92.0(2)
C23 Ru1 N1 C1 126.7(2)
C28 Ru1 N1 C1 164.2(2)
C27 Ru1 N1 C1 -169.6(2)
C26 Ru1 N1 C1 -178.2(12)
Cl1 Ru1 N1 C1 -82.4(2)
N3 Ru1 N1 C2 179.6(4)
C25 Ru1 N1 C2 -115.9(4)
C24 Ru1 N1 C2 -92.3(4)
C23 Ru1 N1 C2 -57.7(4)
C28 Ru1 N1 C2 -20.1(4)
C27 Ru1 N1 C2 6.1(5)
C26 Ru1 N1 C2 -2.6(15)
Cl1 Ru1 N1 C2 93.3(4)
C1 Ru1 N1 C2 175.6(5)
